data_2235659
loop_
_publ_author_name
'Ch\'erif, Ichraf'
'Zid, Mohamed Faouzi'
'El-Ghozzi, Malika'
'Avignant, Daniel'

_publ_section_title
;
 3-Aminopyridinium <i>trans</i>-diaquadioxalatochromate(III)
;
_journal_coeditor_code VN2039
_journal_issue 7
_journal_name_full 'Acta Crystallographica Section E'
_journal_page_first m900
_journal_page_last m901
_journal_paper_doi 10.1107/S1600536812025020
_journal_volume 68
_journal_year 2012
_chemical_formula_iupac '(C5 H7 N2) [Cr (C2 O4)2 (H2 O)2]'
_chemical_formula_moiety 'C4 H4 Cr O10, C5 H7 N2'
_chemical_formula_sum 'C9 H11 Cr N2 O10'
_chemical_formula_weight 359.20
_chemical_name_systematic
;
3-Aminopyridinium <i>trans</i>-diaquadioxalatochromate(III)
;
_space_group_IT_number 14
_symmetry_cell_setting monoclinic
_symmetry_space_group_name_Hall '-P 2ybc'
_symmetry_space_group_name_H-M 'P 1 21/c 1'
_atom_sites_solution_hydrogens geom
_atom_sites_solution_primary direct
_atom_sites_solution_secondary difmap
_audit_creation_method SHELXL-97
_cell_angle_alpha 90.00
_cell_angle_beta 107.941(11)
_cell_angle_gamma 90.00
_cell_formula_units_Z 8
_cell_length_a 7.3901(15)
_cell_length_b 17.586(4)
_cell_length_c 20.995(5)
_cell_measurement_reflns_used 5082
_cell_measurement_temperature 296(2)
_cell_measurement_theta_max 27.31
_cell_measurement_theta_min 2.99
_cell_volume 2595.9(10)
_computing_cell_refinement 'SAINT (Bruker, 2008)'
_computing_data_collection 'APEX2 (Bruker, 2008)'
_computing_data_reduction 'SAINT (Bruker, 2008)'
_computing_molecular_graphics 'DIAMOND (Brandenburg, 1998)'
_computing_publication_material 'SHELXTL (Sheldrick, 2008)'
_computing_structure_refinement 'SHELXL97 (Sheldrick, 2008)'
_computing_structure_solution 'SHELXS97 (Sheldrick, 2008)'
_diffrn_ambient_temperature 296(2)
_diffrn_measured_fraction_theta_full 0.980
_diffrn_measured_fraction_theta_max 0.980
_diffrn_measurement_device_type 'Bruker APEXII CCD'
_diffrn_measurement_method '\f and \w scans'
_diffrn_radiation_monochromator graphite
_diffrn_radiation_source 'fine-focus sealed tube'
_diffrn_radiation_type MoK\a
_diffrn_radiation_wavelength 0.71073
_diffrn_reflns_av_R_equivalents 0.0364
_diffrn_reflns_av_sigmaI/netI 0.0408
_diffrn_reflns_limit_h_max 9
_diffrn_reflns_limit_h_min -9
_diffrn_reflns_limit_k_max 22
_diffrn_reflns_limit_k_min -22
_diffrn_reflns_limit_l_max 27
_diffrn_reflns_limit_l_min -24
_diffrn_reflns_number 22038
_diffrn_reflns_theta_full 27.52
_diffrn_reflns_theta_max 27.52
_diffrn_reflns_theta_min 1.54
_exptl_absorpt_coefficient_mu 0.941
_exptl_absorpt_correction_T_max 0.835
_exptl_absorpt_correction_T_min 0.695
_exptl_absorpt_correction_type multi-scan
_exptl_absorpt_process_details '(SADABS; Bruker, 2008)'
_exptl_crystal_colour violet
_exptl_crystal_density_diffrn 1.838
_exptl_crystal_density_method 'not measured'
_exptl_crystal_description prism
_exptl_crystal_F_000 1464
_exptl_crystal_size_max 0.527
_exptl_crystal_size_mid 0.334
_exptl_crystal_size_min 0.189
_refine_diff_density_max 0.676
_refine_diff_density_min -0.420
_refine_ls_goodness_of_fit_ref 1.040
_refine_ls_hydrogen_treatment mixed
_refine_ls_matrix_type full
_refine_ls_number_parameters 421
_refine_ls_number_reflns 5865
_refine_ls_number_restraints 12
_refine_ls_restrained_S_all 1.039
_refine_ls_R_factor_all 0.0654
_refine_ls_R_factor_gt 0.0388
_refine_ls_shift/su_max 0.001
_refine_ls_shift/su_mean 0.000
_refine_ls_structure_factor_coef Fsqd
_refine_ls_weighting_details 'calc w=1/[\s^2^(Fo^2^)+(0.0522P)^2^+1.1562P] where P=(Fo^2^+2Fc^2^)/3'
_refine_ls_weighting_scheme calc
_refine_ls_wR_factor_gt 0.0984
_refine_ls_wR_factor_ref 0.1118
_reflns_number_gt 4091
_reflns_number_total 5865
_reflns_threshold_expression I>2sigma(I)
_cod_data_source_file vn2039.cif
_cod_data_source_block I
_cod_original_cell_volume 2596.0(10)
_cod_original_sg_symbol_H-M 'P 21/c'
_cod_database_code 2235659
_cod_database_fobs_code 2235659

loop_
_symmetry_equiv_pos_site_id
_symmetry_equiv_pos_as_xyz
1 x,y,z
2 -x,1/2+y,1/2-z
3 -x,-y,-z
4 x,1/2-y,1/2+z

loop_
_atom_site_type_symbol
_atom_site_label
_atom_site_fract_x
_atom_site_fract_y
_atom_site_fract_z
_atom_site_U_iso_or_equiv
_atom_site_adp_type
_atom_site_calc_flag
_atom_site_refinement_flags
_atom_site_occupancy
_atom_site_symmetry_multiplicity
Cr Cr1 0.86991(5) 0.39632(2) 0.387432(18) 0.02059(12) Uani d . 1 1
O O11 1.1473(2) 0.39735(10) 0.44297(9) 0.0262(4) Uani d D 1 1
H H111 1.205(4) 0.3619(12) 0.4303(12) 0.039 Uiso d D 1 1
H H211 1.160(4) 0.3939(15) 0.4838(6) 0.039 Uiso d D 1 1
O O12 0.5955(2) 0.39686(10) 0.33227(8) 0.0265(4) Uani d D 1 1
H H112 0.531(3) 0.3644(13) 0.3449(12) 0.040 Uiso d D 1 1
H H212 0.575(4) 0.3931(16) 0.2906(5) 0.040 Uiso d D 1 1
O O13 0.8080(2) 0.33173(10) 0.45283(8) 0.0252(4) Uani d . 1 1
O O14 0.9080(2) 0.29864(10) 0.34754(8) 0.0276(4) Uani d . 1 1
O O15 0.9201(2) 0.46853(10) 0.32268(8) 0.0255(4) Uani d . 1 1
O O16 0.8323(2) 0.48926(10) 0.43257(8) 0.0252(4) Uani d . 1 1
O O17 0.8865(3) 0.17386(11) 0.36410(10) 0.0379(5) Uani d . 1 1
O O18 0.8431(3) 0.61488(10) 0.42415(9) 0.0320(4) Uani d . 1 1
O O19 0.7775(3) 0.21093(10) 0.47675(9) 0.0359(5) Uani d . 1 1
O O20 0.9095(3) 0.59268(10) 0.30172(9) 0.0304(4) Uani d . 1 1
C C11 0.8736(3) 0.24077(15) 0.37920(12) 0.0252(6) Uani d . 1 1
C C12 0.8138(3) 0.26020(14) 0.44180(12) 0.0228(5) Uani d . 1 1
C C13 0.8984(3) 0.53796(14) 0.33634(12) 0.0223(5) Uani d . 1 1
C C14 0.8543(3) 0.55075(14) 0.40331(12) 0.0228(5) Uani d . 1 1
Cr Cr2 0.37874(5) 0.07363(2) 0.386675(19) 0.02155(12) Uani d . 1 1
O O21 0.1084(3) 0.07383(10) 0.32683(9) 0.0272(4) Uani d D 1 1
H H121 0.103(4) 0.0772(16) 0.2865(6) 0.041 Uiso d D 1 1
H H221 0.036(3) 0.1047(13) 0.3372(12) 0.041 Uiso d D 1 1
O O22 0.6505(3) 0.07089(10) 0.44535(8) 0.0259(4) Uani d D 1 1
H H122 0.663(4) 0.0556(14) 0.4848(7) 0.039 Uiso d D 1 1
H H222 0.704(4) 0.1132(9) 0.4470(13) 0.039 Uiso d D 1 1
O O23 0.3433(2) -0.02304(9) 0.42779(8) 0.0258(4) Uani d . 1 1
O O24 0.4379(2) 0.00638(10) 0.31981(8) 0.0270(4) Uani d . 1 1
O O25 0.3026(2) 0.13247(10) 0.45248(8) 0.0263(4) Uani d . 1 1
O O26 0.4174(2) 0.17523(10) 0.35243(9) 0.0288(4) Uani d . 1 1
O O27 0.3779(3) 0.29802(11) 0.37330(10) 0.0385(5) Uani d . 1 1
O O28 0.4338(3) -0.11727(10) 0.29469(8) 0.0315(4) Uani d . 1 1
O O29 0.2676(3) 0.25175(11) 0.48140(10) 0.0375(5) Uani d . 1 1
O O30 0.3577(3) -0.14718(10) 0.41233(9) 0.0404(5) Uani d . 1 1
C C21 0.3098(3) 0.20509(15) 0.44561(13) 0.0252(6) Uani d . 1 1
C C22 0.3738(3) 0.22954(15) 0.38542(13) 0.0267(6) Uani d . 1 1
C C23 0.4178(3) -0.06459(15) 0.33022(11) 0.0227(5) Uani d . 1 1
C C24 0.3688(3) -0.08241(14) 0.39500(12) 0.0246(6) Uani d . 1 1
N N11 0.1544(4) 0.41533(17) 0.06676(15) 0.0610(8) Uani d . 1 1
H H11A 0.1725 0.3951 0.0319 0.073 Uiso d R 1 1
H H11B 0.1520 0.4640 0.0704 0.073 Uiso d R 1 1
N N12 0.1098(3) 0.24902(15) 0.15746(14) 0.0446(6) Uani d . 1 1
H H12 0.1131 0.2006 0.1524 0.053 Uiso d R 1 1
C C1 0.1011(4) 0.39996(18) 0.17377(15) 0.0418(8) Uani d . 1 1
H H1 0.0967 0.4522 0.1799 0.050 Uiso calc R 1 1
C C2 0.0795(5) 0.3528(2) 0.22143(17) 0.0523(9) Uani d . 1 1
H H2 0.0636 0.3732 0.2602 0.063 Uiso calc R 1 1
C C3 0.0805(4) 0.27507(19) 0.21400(16) 0.0485(8) Uani d . 1 1
H H3 0.0619 0.2423 0.2462 0.058 Uiso calc R 1 1
C C4 0.1338(4) 0.29243(18) 0.10945(16) 0.0402(8) Uani d . 1 1
H H4 0.1532 0.2702 0.0719 0.048 Uiso calc R 1 1
C C5 0.1303(4) 0.37163(18) 0.11460(15) 0.0396(7) Uani d . 1 1
N N21 0.3221(4) 0.56454(17) 0.44750(14) 0.0603(8) Uani d . 1 1
H H21A 0.3077 0.5887 0.4812 0.072 Uiso d R 1 1
H H21B 0.3170 0.5157 0.4464 0.072 Uiso d R 1 1
N N22 0.3907(3) 0.71990(14) 0.34738(13) 0.0405(6) Uani d . 1 1
H H22 0.3952 0.7687 0.3499 0.049 Uiso d R 1 1
C C6 0.3605(4) 0.68177(17) 0.39823(15) 0.0359(7) Uani d . 1 1
H H6 0.3450 0.7080 0.4346 0.043 Uiso calc R 1 1
C C7 0.4141(4) 0.68807(19) 0.29359(16) 0.0454(8) Uani d . 1 1
H H7 0.4340 0.7173 0.2595 0.055 Uiso calc R 1 1
C C8 0.4078(4) 0.6097(2) 0.28982(15) 0.0464(8) Uani d . 1 1
H H8 0.4236 0.5853 0.2526 0.056 Uiso calc R 1 1
C C9 0.3789(4) 0.56839(17) 0.34007(16) 0.0412(7) Uani d . 1 1
H H9 0.3767 0.5156 0.3370 0.049 Uiso calc R 1 1
C C10 0.3523(4) 0.60299(17) 0.39666(15) 0.0350(7) Uani d . 1 1

loop_
_atom_site_aniso_label
_atom_site_aniso_U_11
_atom_site_aniso_U_22
_atom_site_aniso_U_33
_atom_site_aniso_U_12
_atom_site_aniso_U_13
_atom_site_aniso_U_23
Cr1 0.0306(2) 0.0155(2) 0.0179(2) -0.00071(16) 0.01067(16) 0.00029(15)
O11 0.0333(10) 0.0199(10) 0.0251(9) 0.0027(8) 0.0085(8) -0.0015(7)
O12 0.0326(10) 0.0269(10) 0.0212(9) -0.0032(8) 0.0100(8) 0.0025(8)
O13 0.0388(10) 0.0196(9) 0.0211(9) -0.0010(8) 0.0149(8) -0.0010(7)
O14 0.0389(10) 0.0231(10) 0.0253(9) -0.0014(8) 0.0163(8) -0.0023(8)
O15 0.0373(10) 0.0200(10) 0.0227(9) 0.0000(8) 0.0144(8) 0.0008(7)
O16 0.0383(10) 0.0201(9) 0.0206(9) 0.0001(8) 0.0142(8) -0.0006(7)
O17 0.0400(11) 0.0233(11) 0.0496(12) 0.0021(9) 0.0129(9) -0.0104(9)
O18 0.0489(11) 0.0189(10) 0.0288(10) 0.0010(8) 0.0128(9) -0.0030(8)
O19 0.0536(12) 0.0226(10) 0.0324(11) -0.0083(9) 0.0148(9) 0.0037(8)
O20 0.0459(11) 0.0210(10) 0.0247(10) -0.0048(8) 0.0116(8) 0.0041(8)
C11 0.0212(13) 0.0257(15) 0.0268(13) -0.0005(11) 0.0043(10) -0.0032(11)
C12 0.0237(12) 0.0203(14) 0.0224(12) -0.0013(10) 0.0041(10) 0.0004(10)
C13 0.0232(12) 0.0211(13) 0.0210(12) -0.0027(10) 0.0046(10) 0.0002(10)
C14 0.0247(13) 0.0206(14) 0.0204(12) 0.0005(10) 0.0030(10) 0.0001(10)
Cr2 0.0317(2) 0.0164(2) 0.0186(2) 0.00061(16) 0.01077(17) 0.00100(15)
O21 0.0335(10) 0.0263(10) 0.0230(9) 0.0036(8) 0.0102(8) -0.0026(8)
O22 0.0352(10) 0.0178(9) 0.0247(9) -0.0015(8) 0.0092(8) 0.0025(7)
O23 0.0392(10) 0.0200(10) 0.0212(9) -0.0015(8) 0.0139(8) -0.0004(7)
O24 0.0387(10) 0.0258(10) 0.0208(9) 0.0008(8) 0.0157(8) 0.0000(7)
O25 0.0385(10) 0.0197(9) 0.0233(9) 0.0011(8) 0.0133(8) 0.0005(7)
O26 0.0370(10) 0.0247(10) 0.0273(10) 0.0011(8) 0.0138(8) 0.0069(8)
O27 0.0391(11) 0.0206(10) 0.0539(13) -0.0015(9) 0.0114(10) 0.0111(9)
O28 0.0457(11) 0.0267(11) 0.0231(9) 0.0063(8) 0.0119(8) -0.0056(8)
O29 0.0495(12) 0.0260(11) 0.0393(11) 0.0064(9) 0.0168(9) -0.0068(9)
O30 0.0722(14) 0.0195(11) 0.0342(11) -0.0016(10) 0.0234(10) 0.0006(8)
C21 0.0230(13) 0.0220(14) 0.0275(13) 0.0017(11) 0.0032(10) -0.0010(11)
C22 0.0233(13) 0.0239(14) 0.0298(14) 0.0007(11) 0.0037(11) 0.0053(11)
C23 0.0256(13) 0.0244(14) 0.0168(12) 0.0034(10) 0.0045(10) 0.0009(10)
C24 0.0312(14) 0.0198(14) 0.0224(13) -0.0002(11) 0.0077(11) -0.0013(10)
N11 0.091(2) 0.0408(17) 0.063(2) -0.0057(16) 0.0408(18) -0.0036(15)
N12 0.0458(15) 0.0305(14) 0.0538(17) 0.0036(12) 0.0100(13) -0.0005(13)
C1 0.0465(18) 0.0302(16) 0.0490(19) 0.0060(14) 0.0154(15) -0.0161(14)
C2 0.057(2) 0.058(2) 0.047(2) 0.0019(18) 0.0239(16) -0.0090(17)
C3 0.0514(19) 0.045(2) 0.047(2) 0.0028(16) 0.0122(16) -0.0084(16)
C4 0.0322(15) 0.0386(19) 0.0459(18) 0.0040(13) 0.0063(13) -0.0226(15)
C5 0.0374(16) 0.0363(18) 0.0443(18) 0.0008(13) 0.0113(14) 0.0005(14)
N21 0.087(2) 0.0436(18) 0.065(2) -0.0002(15) 0.0444(17) 0.0071(15)
N22 0.0423(14) 0.0288(14) 0.0484(16) -0.0035(11) 0.0108(12) -0.0017(12)
C6 0.0349(15) 0.0326(17) 0.0402(17) 0.0000(13) 0.0114(13) -0.0127(13)
C7 0.0472(18) 0.051(2) 0.0379(18) -0.0001(16) 0.0129(15) 0.0033(15)
C8 0.0449(18) 0.060(2) 0.0375(18) 0.0007(16) 0.0169(14) -0.0205(16)
C9 0.0388(17) 0.0286(16) 0.056(2) 0.0046(13) 0.0140(15) -0.0146(15)
C10 0.0307(15) 0.0317(16) 0.0446(18) 0.0006(12) 0.0143(13) -0.0036(13)

loop_
_atom_type_symbol
_atom_type_description
_atom_type_scat_dispersion_real
_atom_type_scat_dispersion_imag
_atom_type_scat_source
C C 0.0033 0.0016 'International Tables Vol C Tables 4.2.6.8 and 6.1.1.4'
H H 0.0000 0.0000 'International Tables Vol C Tables 4.2.6.8 and 6.1.1.4'
N N 0.0061 0.0033 'International Tables Vol C Tables 4.2.6.8 and 6.1.1.4'
O O 0.0106 0.0060 'International Tables Vol C Tables 4.2.6.8 and 6.1.1.4'
Cr Cr 0.3209 0.6236 'International Tables Vol C Tables 4.2.6.8 and 6.1.1.4'

loop_
_geom_angle_atom_site_label_1
_geom_angle_atom_site_label_2
_geom_angle_atom_site_label_3
_geom_angle
_geom_angle_publ_flag
O11 Cr1 O12 179.21(7) no
O11 Cr1 O13 90.88(7) no
O11 Cr1 O14 90.04(7) no
O11 Cr1 O15 91.10(7) no
O11 Cr1 O16 89.04(7) no
O12 Cr1 O13 89.69(7) no
O12 Cr1 O14 90.58(7) no
O12 Cr1 O15 88.30(7) no
O12 Cr1 O16 90.37(7) no
O13 Cr1 O14 83.46(7) no
O13 Cr1 O15 175.36(7) no
O13 Cr1 O16 92.68(7) no
O14 Cr1 O15 100.73(7) no
O14 Cr1 O16 176.02(7) no
O15 Cr1 O16 83.16(7) no
O23 Cr2 O24 83.29(7) no
O23 Cr2 O25 92.38(7) no
O23 Cr2 O26 175.27(7) no
O24 Cr2 O25 174.57(7) no
O24 Cr2 O26 101.13(7) no
O25 Cr2 O26 83.30(7) no
O22 Cr2 O24 91.32(7) no
O21 Cr2 O22 178.47(8) no
O21 Cr2 O23 92.00(7) no
O21 Cr2 O24 87.24(7) no
O21 Cr2 O25 89.64(7) no
O21 Cr2 O26 89.90(7) no
O22 Cr2 O23 87.31(7) no
O22 Cr2 O25 91.75(7) no
O22 Cr2 O26 90.89(7) no
Cr1 O13 C12 114.70(15) no
Cr1 O14 C11 113.24(15) no
Cr1 O15 C13 113.39(15) no
Cr1 O16 C14 114.63(15) no
Cr1 O11 H211 111(2) no
H111 O11 H211 111(3) no
Cr1 O11 H111 109.4(18) no
H112 O12 H212 110(3) no
Cr1 O12 H212 115(2) no
Cr1 O12 H112 112.8(16) no
Cr2 O23 C24 113.81(15) no
Cr2 O24 C23 113.37(14) no
Cr2 O25 C21 114.67(15) no
Cr2 O26 C22 112.90(16) no
H121 O21 H221 113(3) no
Cr2 O21 H221 115.6(16) no
Cr2 O21 H121 111(2) no
H122 O22 H222 109(2) no
Cr2 O22 H122 113(2) no
Cr2 O22 H222 112.0(18) no
C3 N12 C4 124.8(3) no
H11A N11 H11B 120.00 no
C5 N11 H11A 120.00 no
C5 N11 H11B 120.00 no
C4 N12 H12 118.00 no
C3 N12 H12 118.00 no
C6 N22 C7 124.7(3) no
C10 N21 H21B 120.00 no
H21A N21 H21B 120.00 no
C10 N21 H21A 120.00 no
C7 N22 H22 118.00 no
C6 N22 H22 118.00 no
O17 C11 C12 119.7(2) no
O14 C11 O17 125.6(2) no
O14 C11 C12 114.8(2) no
O13 C12 C11 113.8(2) no
O19 C12 C11 121.9(2) no
O13 C12 O19 124.3(2) no
O15 C13 C14 114.7(2) no
O15 C13 O20 125.7(2) no
O20 C13 C14 119.6(2) no
O16 C14 C13 113.9(2) no
O16 C14 O18 125.2(2) no
O18 C14 C13 120.9(2) no
O25 C21 C22 113.7(2) no
O25 C21 O29 124.9(2) no
O29 C21 C22 121.4(2) no
O27 C22 C21 118.4(2) no
O26 C22 O27 126.3(2) no
O26 C22 C21 115.4(2) no
O28 C23 C24 118.6(2) no
O24 C23 C24 114.7(2) no
O24 C23 O28 126.7(2) no
O23 C24 C23 114.6(2) no
O23 C24 O30 124.5(2) no
O30 C24 C23 120.9(2) no
C2 C1 C5 121.4(3) no
C1 C2 C3 121.4(3) no
N12 C3 C2 116.4(3) no
N12 C4 C5 120.5(3) no
C1 C5 C4 115.5(3) no
N11 C5 C1 123.8(3) no
N11 C5 C4 120.8(3) no
C2 C1 H1 119.00 no
C5 C1 H1 119.00 no
C1 C2 H2 119.00 no
C3 C2 H2 119.00 no
C2 C3 H3 122.00 no
N12 C3 H3 122.00 no
C5 C4 H4 120.00 no
N12 C4 H4 120.00 no
N22 C6 C10 119.9(3) no
N22 C7 C8 117.5(3) no
C7 C8 C9 120.2(3) no
C8 C9 C10 121.7(3) no
N21 C10 C9 123.9(3) no
C6 C10 C9 115.9(3) no
N21 C10 C6 120.2(3) no
N22 C6 H6 120.00 no
C10 C6 H6 120.00 no
N22 C7 H7 121.00 no
C8 C7 H7 121.00 no
C7 C8 H8 120.00 no
C9 C8 H8 120.00 no
C8 C9 H9 119.00 no
C10 C9 H9 119.00 no

loop_
_geom_bond_atom_site_label_1
_geom_bond_atom_site_label_2
_geom_bond_distance
_geom_bond_publ_flag
Cr1 O11 2.0223(18) yes
Cr1 O12 2.0017(17) yes
Cr1 O13 1.9421(17) yes
Cr1 O14 1.9690(18) yes
Cr1 O15 1.9771(18) yes
Cr1 O16 1.9517(18) yes
Cr2 O21 2.006(2) yes
Cr2 O22 2.007(2) yes
Cr2 O23 1.9604(17) yes
Cr2 O24 1.9846(18) yes
Cr2 O25 1.9429(17) yes
Cr2 O26 1.9793(18) yes
O13 C12 1.282(3) no
O14 C11 1.283(3) no
O15 C13 1.276(3) no
O16 C14 1.279(3) no
O17 C11 1.230(3) no
O18 C14 1.222(3) no
O19 C12 1.218(3) no
O20 C13 1.224(3) no
O11 H211 0.835(13) no
O11 H111 0.84(3) no
O12 H212 0.843(11) no
O12 H112 0.84(2) no
O23 C24 1.296(3) no
O24 C23 1.284(3) no
O25 C21 1.288(3) no
O26 C22 1.278(3) no
O27 C22 1.233(3) no
O28 C23 1.218(3) no
O29 C21 1.216(3) no
O30 C24 1.206(3) no
O21 H121 0.837(15) no
O21 H221 0.84(2) no
O22 H122 0.848(16) no
O22 H222 0.84(2) no
N11 C5 1.320(4) no
N12 C3 1.351(4) no
N12 C4 1.319(4) no
N11 H11B 0.8600 no
N11 H11A 0.8600 no
N12 H12 0.8600 no
N21 C10 1.339(4) no
N22 C6 1.336(4) no
N22 C7 1.319(4) no
N21 H21A 0.8600 no
N21 H21B 0.8600 no
N22 H22 0.8600 no
C11 C12 1.548(3) no
C13 C14 1.554(3) no
C21 C22 1.541(4) no
C23 C24 1.544(3) no
C1 C2 1.347(5) no
C1 C5 1.415(4) no
C2 C3 1.376(5) no
C4 C5 1.398(4) no
C1 H1 0.9300 no
C2 H2 0.9300 no
C3 H3 0.9300 no
C4 H4 0.9300 no
C6 C10 1.387(4) no
C7 C8 1.380(5) no
C8 C9 1.351(4) no
C9 C10 1.402(4) no
C6 H6 0.9300 no
C7 H7 0.9300 no
C8 H8 0.9300 no
C9 H9 0.9300 no

loop_
_geom_contact_atom_site_label_1
_geom_contact_atom_site_label_2
_geom_contact_distance
_geom_contact_site_symmetry_2
_geom_contact_publ_flag
Cr1 O28 3.7984(19) 2_655 no
Cr2 O19 3.829(2) . no
Cr1 H21A 3.4100 3_666 no
Cr1 H2 3.4200 1_655 no
O11 O14 2.824(3) . no
O11 O15 2.855(2) . no
O11 O13 2.825(2) . no
O11 O27 3.103(3) 1_655 no
O11 O29 2.749(3) 1_655 no
O11 N21 3.201(4) 1_655 no
O11 C14 3.398(3) . no
O11 O16 2.787(2) . no
O11 O18 2.777(3) 3_766 no
O11 C14 3.358(3) 3_766 no
O12 O27 2.684(3) . no
O12 O14 2.822(2) . no
O12 O15 2.772(2) . no
O12 O13 2.781(2) . no
O12 O28 2.619(2) 2_655 no
O12 C11 3.389(3) . no
O12 C12 3.374(3) . no
O12 C13 3.325(3) . no
O12 C14 3.384(3) . no
O12 O16 2.805(2) . no
O13 C11 2.376(3) . no
O13 O12 2.781(2) . no
O13 O18 3.178(3) 3_766 no
O13 O14 2.603(2) . no
O13 O16 2.817(3) . no
O13 O27 3.158(3) . no
O13 N21 3.142(3) 3_666 no
O13 O11 2.825(2) . no
O14 O13 2.603(2) . no
O14 C12 2.389(3) . no
O14 O12 2.822(2) . no
O14 O15 3.039(3) . no
O14 O11 2.824(3) . no
O14 C2 3.405(4) 1_655 no
O15 C2 3.405(4) 1_655 no
O15 O12 2.772(2) . no
O15 O11 2.855(2) . no
O15 C14 2.388(3) . no
O15 O16 2.608(2) . no
O15 O14 3.039(3) . no
O16 C13 2.380(3) . no
O16 O11 2.787(2) . no
O16 N21 3.211(3) 3_666 no
O16 O12 2.805(2) . no
O16 O16 3.159(2) 3_766 no
O16 O15 2.608(2) . no
O16 O13 2.817(3) . no
O17 O25 3.149(3) 1_655 no
O17 O21 2.681(3) 1_655 no
O17 O19 2.800(3) . no
O17 C21 3.117(3) 1_655 no
O17 C7 3.380(4) 2_645 no
O18 O13 3.178(3) 3_766 no
O18 O11 2.777(3) 3_766 no
O18 O20 2.789(3) . no
O18 C4 3.217(4) 2_655 no
O18 N12 2.998(3) 2_655 no
O19 O26 3.164(3) . no
O19 O22 2.646(3) . no
O19 C22 3.027(3) . no
O19 C21 3.315(3) . no
O19 C4 3.191(4) 4_655 no
O19 O17 2.800(3) . no
O19 O30 3.019(3) 3_656 no
O19 Cr2 3.829(2) . no
O20 N12 2.896(3) 2_655 no
O20 O21 2.682(3) 2_655 no
O20 C3 3.228(4) 2_655 no
O20 O18 2.789(3) . no
O20 C10 3.270(4) 1_655 no
O20 C9 3.338(4) 1_655 no
O21 C24 3.407(3) . no
O21 O20 2.682(3) 2_645 no
O21 C23 3.325(3) . no
O21 O17 2.681(3) 1_455 no
O21 O25 2.784(3) . no
O21 O24 2.753(3) . no
O21 O23 2.853(3) . no
O21 C21 3.388(3) . no
O21 O26 2.816(3) . no
O21 C22 3.372(3) . no
O22 O23 2.739(3) . no
O22 C24 3.371(3) . no
O22 O26 2.841(3) . no
O22 C24 3.405(3) 3_656 no
O22 N11 3.139(4) 2_645 no
O22 O19 2.646(3) . no
O22 O25 2.836(3) . no
O22 O23 2.780(2) 3_656 no
O22 O24 2.855(2) . no
O23 O24 2.622(2) . no
O23 O22 2.780(2) 3_656 no
O23 O22 2.739(3) . no
O23 C23 2.393(3) . no
O23 O25 2.817(2) . no
O23 O21 2.853(3) . no
O24 O21 2.753(3) . no
O24 O26 3.062(3) . no
O24 C24 2.385(3) . no
O24 C8 3.394(4) 2_645 no
O24 O23 2.622(2) . no
O24 O22 2.855(2) . no
O25 N11 3.047(4) 4_555 no
O25 O21 2.784(3) . no
O25 O30 3.168(3) 3_656 no
O25 O23 2.817(2) . no
O25 O22 2.836(3) . no
O25 O26 2.607(2) . no
O25 O17 3.149(3) 1_455 no
O25 C22 2.373(3) . no
O26 O22 2.841(3) . no
O26 O25 2.607(2) . no
O26 O24 3.062(3) . no
O26 C21 2.386(3) . no
O26 O19 3.164(3) . no
O26 O21 2.816(3) . no
O26 C12 3.309(3) . no
O27 C3 3.413(4) . no
O27 C12 3.168(3) . no
O27 O13 3.158(3) . no
O27 O29 2.760(3) . no
O27 O12 2.684(3) . no
O27 C2 3.410(4) . no
O27 O11 3.103(3) 1_455 no
O28 O30 2.748(3) . no
O28 C5 3.204(4) 2_645 no
O28 O12 2.619(2) 2_645 no
O28 N22 3.121(3) 1_545 no
O28 Cr1 3.7984(19) 2_645 no
O28 C1 3.308(4) 2_645 no
O29 C6 3.321(4) 3_666 no
O29 C12 3.200(3) 1_455 no
O29 C11 3.045(3) 1_455 no
O29 C4 3.232(4) 4_555 no
O29 O27 2.760(3) . no
O29 O11 2.749(3) 1_455 no
O30 O19 3.019(3) 3_656 no
O30 O28 2.748(3) . no
O30 C1 3.417(4) 2_545 no
O30 N22 2.755(3) 1_545 no
O30 C21 3.385(3) 3_656 no
O30 O25 3.168(3) 3_656 no
O30 C6 3.023(4) 1_545 no
O11 H21B 2.4200 1_655 no
O12 H9 2.6600 . no
O13 H21A 2.3100 3_666 no
O13 H211 2.71(3) . no
O13 H112 2.61(2) . no
O14 H212 2.90(3) . no
O14 H111 2.59(3) . no
O14 H3 2.8800 1_655 no
O14 H2 2.7800 1_655 no
O15 H212 2.77(3) . no
O15 H2 2.5500 1_655 no
O16 H211 2.87(3) . no
O16 H211 2.69(2) 3_766 no
O16 H21A 2.7200 3_666 no
O17 H221 1.85(2) 1_655 no
O17 H222 2.73(3) . no
O18 H12 2.3000 2_655 no
O18 H211 1.946(15) 3_766 no
O18 H4 2.7300 2_655 no
O19 H122 2.88(3) . no
O19 H6 2.7100 3_666 no
O19 H222 1.852(18) . no
O19 H4 2.9000 4_655 no
O20 H12 2.1600 2_655 no
O20 H121 1.846(15) 2_655 no
O20 H3 2.8500 2_655 no
O21 H1 2.6000 2_545 no
O22 H11B 2.4600 2_645 no
O23 H122 2.68(3) . no
O23 H122 1.937(17) 3_656 no
O24 H8 2.5000 2_645 no
O24 H121 2.66(3) . no
O25 H11A 2.2200 4_555 no
O25 H122 2.88(3) . no
O25 H221 2.65(2) . no
O26 H121 2.88(3) . no
O26 H222 2.65(3) . no
O27 H112 1.85(2) . no
O27 H111 2.30(3) 1_455 no
O28 H212 1.781(13) 2_645 no
O28 H22 2.3800 1_545 no
O29 H211 2.63(3) 1_455 no
O29 H4 2.3400 4_555 no
O29 H111 2.19(2) 1_455 no
O30 H22 2.0500 1_545 no
O30 H6 2.6000 1_545 no
O30 H122 2.74(2) 3_656 no
N11 O22 3.139(4) 2_655 no
N11 C23 3.254(4) 2_655 no
N11 C24 3.364(4) 2_655 no
N11 O25 3.047(4) 4_554 no
N12 O20 2.896(3) 2_645 no
N12 O18 2.998(3) 2_645 no
N21 O11 3.201(4) 1_455 no
N21 C13 3.312(4) 1_455 no
N21 C14 3.301(4) 1_455 no
N21 O13 3.142(3) 3_666 no
N21 O16 3.211(3) 3_666 no
N22 O30 2.755(3) 1_565 no
N22 O28 3.121(3) 1_565 no
C1 O28 3.308(4) 2_655 no
C1 O30 3.417(4) 2_555 no
C1 C24 3.339(4) 2_555 no
C2 O27 3.410(4) . no
C2 O15 3.405(4) 1_455 no
C2 O14 3.405(4) 1_455 no
C3 O27 3.413(4) . no
C3 O20 3.228(4) 2_645 no
C4 O18 3.217(4) 2_645 no
C4 O19 3.191(4) 4_454 no
C4 O29 3.232(4) 4_554 no
C5 O28 3.204(4) 2_655 no
C5 C23 3.372(4) 2_655 no
C6 O30 3.023(4) 1_565 no
C6 O29 3.321(4) 3_666 no
C7 O17 3.380(4) 2_655 no
C8 O24 3.394(4) 2_655 no
C8 C14 3.577(4) . no
C9 C14 3.366(4) . no
C9 C13 3.568(4) 1_455 no
C9 O20 3.338(4) 1_455 no
C10 O20 3.270(4) 1_455 no
C10 C13 3.398(4) 1_455 no
C11 O29 3.045(3) 1_655 no
C11 C21 3.156(3) 1_655 no
C12 C22 3.145(3) . no
C12 O26 3.309(3) . no
C12 O29 3.200(3) 1_655 no
C12 O27 3.168(3) . no
C13 N21 3.312(4) 1_655 no
C13 C10 3.398(4) 1_655 no
C13 C9 3.568(4) 1_655 no
C14 O11 3.358(3) 3_766 no
C14 C9 3.366(4) . no
C14 C8 3.577(4) . no
C14 N21 3.301(4) 1_655 no
C21 C11 3.156(3) 1_455 no
C21 O30 3.385(3) 3_656 no
C21 O19 3.315(3) . no
C21 O17 3.117(3) 1_455 no
C22 C12 3.145(3) . no
C22 O19 3.027(3) . no
C23 C5 3.372(4) 2_645 no
C23 N11 3.254(4) 2_645 no
C24 C1 3.339(4) 2_545 no
C24 N11 3.364(4) 2_645 no
C24 O22 3.405(3) 3_656 no
C11 H221 2.93(2) 1_655 no
C12 H112 3.04(2) . no
C12 H222 2.722(18) . no
C13 H121 2.667(16) 2_655 no
C13 H12 2.8700 2_655 no
C14 H12 2.9200 2_655 no
C14 H211 2.594(17) 3_766 no
C21 H221 3.09(2) . no
C21 H11A 2.9200 4_555 no
C21 H111 2.86(2) 1_455 no
C22 H112 2.88(2) . no
C22 H111 2.93(2) 1_455 no
C23 H22 2.9700 1_545 no
C23 H212 2.660(15) 2_645 no
C24 H122 2.648(18) 3_656 no
C24 H22 2.8100 1_545 no
H1 H11B 2.4600 . no
H1 O21 2.6000 2_555 no
H2 O15 2.5500 1_455 no
H2 O14 2.7800 1_455 no
H2 Cr1 3.4200 1_455 no
H3 O20 2.8500 2_645 no
H3 O14 2.8800 1_455 no
H4 O18 2.7300 2_645 no
H4 H11A 2.3700 . no
H4 O29 2.3400 4_554 no
H4 O19 2.9000 4_454 no
H6 H21A 2.3700 . no
H6 O30 2.6000 1_565 no
H6 O19 2.7100 3_666 no
H8 O24 2.5000 2_655 no
H9 H21B 2.4700 . no
H9 O12 2.6600 . no
H11A H4 2.3700 . no
H11A O25 2.2200 4_554 no
H11A C21 2.9200 4_554 no
H11B O22 2.4600 2_655 no
H11B H1 2.4600 . no
H12 C13 2.8700 2_645 no
H12 C14 2.9200 2_645 no
H12 O18 2.3000 2_645 no
H12 O20 2.1600 2_645 no
H21A Cr1 3.4100 3_666 no
H21A O16 2.7200 3_666 no
H21A O13 2.3100 3_666 no
H21A H6 2.3700 . no
H21B H9 2.4700 . no
H21B O11 2.4200 1_455 no
H22 O30 2.0500 1_565 no
H22 C23 2.9700 1_565 no
H22 O28 2.3800 1_565 no
H22 C24 2.8100 1_565 no
H111 C21 2.86(2) 1_655 no
H111 C22 2.93(2) 1_655 no
H111 O29 2.19(2) 1_655 no
H111 O27 2.30(3) 1_655 no
H112 O27 1.85(2) . no
H112 C12 3.04(2) . no
H112 C22 2.88(2) . no
H121 O20 1.846(14) 2_645 no
H121 C13 2.667(16) 2_645 no
H122 O30 2.74(2) 3_656 no
H122 C24 2.648(18) 3_656 no
H122 O19 2.88(3) . no
H122 O23 1.937(18) 3_656 no
H211 C14 2.594(17) 3_766 no
H211 O29 2.63(3) 1_655 no
H211 O18 1.946(15) 3_766 no
H211 O16 2.69(2) 3_766 no
H212 O28 1.781(13) 2_655 no
H212 C23 2.660(15) 2_655 no
H221 C11 2.93(2) 1_455 no
H221 C21 3.09(2) . no
H221 O17 1.85(2) 1_455 no
H222 C12 2.722(18) . no
H222 O17 2.73(3) . no
H222 O19 1.852(18) . no

loop_
_geom_hbond_atom_site_label_D
_geom_hbond_atom_site_label_H
_geom_hbond_atom_site_label_A
_geom_hbond_site_symmetry_A
_geom_hbond_distance_DH
_geom_hbond_distance_HA
_geom_hbond_distance_DA
_geom_hbond_angle_DHA
_geom_hbond_publ_flag
N11 H11A O25 4_554 0.8600 2.2200 3.047(4) 161.00 yes
N11 H11B O22 2_655 0.8600 2.4600 3.139(4) 136.00 yes
N12 H12 O18 2_645 0.8600 2.3000 2.998(3) 139.00 yes
N12 H12 O20 2_645 0.8600 2.1600 2.896(3) 144.00 yes
N21 H21A O13 3_666 0.8600 2.3100 3.142(3) 163.00 yes
N21 H21B O11 1_455 0.8600 2.4200 3.201(4) 151.00 yes
N22 H22 O28 1_565 0.8600 2.3800 3.121(3) 145.00 yes
N22 H22 O30 1_565 0.8600 2.0500 2.755(3) 138.00 yes
O11 H111 O27 1_655 0.84(3) 2.30(3) 3.103(3) 161(2) yes
O11 H111 O29 1_655 0.84(3) 2.19(2) 2.749(3) 123(2) yes
O11 H211 O18 3_766 0.835(13) 1.946(15) 2.777(3) 173(3) yes
O12 H112 O27 . 0.84(2) 1.85(2) 2.684(3) 176(2) yes
O12 H212 O28 2_655 0.843(11) 1.781(13) 2.619(2) 172(3) yes
O21 H121 O20 2_645 0.837(15) 1.846(14) 2.682(3) 176(3) yes
O21 H221 O17 1_455 0.84(2) 1.85(2) 2.681(3) 177.0(17) yes
O22 H122 O23 3_656 0.848(16) 1.937(18) 2.780(2) 173(3) yes
O22 H222 O19 . 0.84(2) 1.852(18) 2.646(3) 157(3) yes

loop_
_geom_torsion_atom_site_label_1
_geom_torsion_atom_site_label_2
_geom_torsion_atom_site_label_3
_geom_torsion_atom_site_label_4
_geom_torsion
_geom_torsion_publ_flag
O11 Cr1 O13 C12 -91.40(16) no
O12 Cr1 O13 C12 89.16(16) no
O14 Cr1 O13 C12 -1.46(16) no
O16 Cr1 O13 C12 179.52(16) no
O11 Cr1 O14 C11 92.22(16) no
O12 Cr1 O14 C11 -88.28(16) no
O13 Cr1 O14 C11 1.34(16) no
O15 Cr1 O14 C11 -176.66(15) no
O11 Cr1 O15 C13 -91.84(16) no
O12 Cr1 O15 C13 87.64(16) no
O14 Cr1 O15 C13 177.91(15) no
O16 Cr1 O15 C13 -2.94(16) no
O11 Cr1 O16 C14 91.27(16) no
O12 Cr1 O16 C14 -88.20(16) no
O13 Cr1 O16 C14 -177.90(16) no
O15 Cr1 O16 C14 0.05(16) no
O25 Cr2 O26 C22 -1.51(16) no
O21 Cr2 O23 C24 85.88(16) no
O22 Cr2 O23 C24 -92.75(16) no
O24 Cr2 O23 C24 -1.11(15) no
O25 Cr2 O23 C24 175.60(16) no
O21 Cr2 O24 C23 -88.89(16) no
O22 Cr2 O24 C23 90.59(16) no
O23 Cr2 O24 C23 3.45(15) no
O26 Cr2 O24 C23 -178.25(15) no
O21 Cr2 O25 C21 -89.89(16) no
O22 Cr2 O25 C21 90.74(16) no
O23 Cr2 O25 C21 178.12(16) no
O26 Cr2 O25 C21 0.05(17) no
O21 Cr2 O26 C22 88.14(17) no
O22 Cr2 O26 C22 -93.17(17) no
O24 Cr2 O26 C22 175.31(16) no
Cr1 O13 C12 C11 1.3(2) no
Cr1 O13 C12 O19 -179.2(2) no
Cr1 O14 C11 C12 -1.0(2) no
Cr1 O14 C11 O17 179.8(2) no
Cr1 O15 C13 O20 -175.2(2) no
Cr1 O15 C13 C14 4.8(2) no
Cr1 O16 C14 C13 2.4(2) no
Cr1 O16 C14 O18 -177.6(2) no
Cr2 O23 C24 C23 -1.1(2) no
Cr2 O23 C24 O30 178.4(2) no
Cr2 O24 C23 O28 175.3(2) no
Cr2 O24 C23 C24 -4.8(2) no
Cr2 O25 C21 C22 1.2(2) no
Cr2 O25 C21 O29 179.8(2) no
Cr2 O26 C22 C21 2.5(3) no
Cr2 O26 C22 O27 -177.3(2) no
C3 N12 C4 C5 0.1(5) no
C4 N12 C3 C2 -1.2(5) no
C7 N22 C6 C10 0.1(5) no
C6 N22 C7 C8 -0.3(5) no
O17 C11 C12 O19 -0.5(4) no
O14 C11 C12 O13 -0.2(3) no
O17 C11 C12 O13 179.1(2) no
O14 C11 C12 O19 -179.7(2) no
O15 C13 C14 O18 175.1(2) no
O20 C13 C14 O18 -4.9(4) no
O15 C13 C14 O16 -4.9(3) no
O20 C13 C14 O16 175.1(2) no
O25 C21 C22 O26 -2.5(3) no
O29 C21 C22 O26 178.8(2) no
O29 C21 C22 O27 -1.4(4) no
O25 C21 C22 O27 177.2(2) no
O28 C23 C24 O30 4.4(4) no
O28 C23 C24 O23 -176.1(2) no
O24 C23 C24 O30 -175.5(2) no
O24 C23 C24 O23 4.0(3) no
C5 C1 C2 C3 -1.5(5) no
C2 C1 C5 C4 0.3(5) no
C2 C1 C5 N11 -179.2(3) no
C1 C2 C3 N12 1.9(5) no
N12 C4 C5 N11 179.9(3) no
N12 C4 C5 C1 0.4(4) no
N22 C6 C10 N21 180.0(3) no
N22 C6 C10 C9 0.5(4) no
N22 C7 C8 C9 -0.1(5) no
C7 C8 C9 C10 0.8(5) no
C8 C9 C10 N21 179.6(3) no
C8 C9 C10 C6 -1.0(5) no
